data_4031407
loop_
_publ_author_name
'Bresciani-Pahor, N.'
'Calligaris, M.'
'Nardin, G.'
'Randaccio, L.'

_publ_section_title
;
 Location of cations in metal ion-exchanged zeolites. Part 2. Crystal
 structures of a fully silver-exchanged heulandite
;
_journal_name_full
;
Journal of the Chemical Society. Dalton Transactions, Inorganic Chemistry 
(1972-)
;
_journal_page_first 2288
_journal_page_last 2291
_journal_volume 1981
_journal_year 1981
_chemical_formula_sum 'Ag3.88 Al3.88 H31.44 O87.72 Si32.12'
_chemical_name_systematic 'Ag3.88 Si32.12 Al3.88 O72 (H2 O)15.72'
_space_group_IT_number 12
_symmetry_space_group_name_Hall '-C 2y'
_symmetry_space_group_name_H-M 'C 1 2/m 1'
_cell_angle_alpha 90
_cell_angle_beta 116.2
_cell_angle_gamma 90
_cell_formula_units_Z 1
_cell_length_a 17.736
_cell_length_b 18.104
_cell_length_c 7.447
_cell_volume 2145.503
_citation_journal_id_ASTM JCDTBI
_cod_data_source_file Bresciani-Pahor_JCDTBI_1981_843.cif
_cod_data_source_block H31.44Ag3.88Al3.88O87.72Si32.12
_cod_original_formula_sum 'H31.44 Ag3.88 Al3.88 O87.72 Si32.12'
_cod_database_code 4031407

loop_
_symmetry_equiv_pos_as_xyz
x,y,z
-x,y,-z
-x,-y,-z
x,-y,z
x+1/2,y+1/2,z
-x+1/2,y+1/2,-z
-x+1/2,-y+1/2,-z
x+1/2,-y+1/2,z

loop_
_atom_site_label
_atom_site_type_symbol
_atom_site_fract_x
_atom_site_fract_y
_atom_site_fract_z
_atom_site_occupancy
_atom_site_U_iso_or_equiv
O3 O-2 0.186 0.1574 0.8912 1 0.0
O15 O-2 0.007 0.0986 0.5464 0.2 0.0
Al4 Al+3 0.0671 0.2987 0.4177 0.11 0.0
Si4 Si+4 0.0671 0.2987 0.4177 0.89 0.0
Al1 Al+3 0.1785 0.1711 0.0972 0.11 0.0
Al2 Al+3 0.2158 0.4107 0.5078 0.11 0.0
O11 O-2 0.2351 0.5 0.0007 1 0.0
Ag2 Ag+1 0.0375 0.5 0.255 0.43 0.0
O4 O-2 0.2291 0.1037 0.2468 1 0.0
O9 O-2 0.2149 0.2507 0.1969 1 0.0
Si1 Si+4 0.1785 0.1711 0.0972 0.89 0.0
O12 O-2 0.0611 0 0.821 0.2 0.0
Si3 Si+4 0.2078 0.191 0.7144 0.89 0.0
O2 O-2 0.2322 0.1209 0.6159 1 0.0
O6 O-2 0.0801 0.1651 0.0491 1 0.0
Si2 Si+4 0.2158 0.4107 0.5078 0.89 0.0
Al5 Al+3 0 0.2197 0 0.11 0.0
O7 O-2 0.1245 0.2306 0.5472 1 0.0
O17 O-2 0 0.4144 0 0.3 0.0
Si5 Si+4 0 0.2197 0 0.89 0.0
Al3 Al+3 0.2078 0.191 0.7144 0.11 0.0
O8 O-2 0.0143 0.2737 0.185 1 0.0
Ag3 Ag+1 0.0877 0 0.0925 0.13 0.0
O10 O-2 0.1223 0.3702 0.4269 1 0.0
Ag1 Ag+1 0.1615 0 0.6758 0.41 0.0
O5 O-2 0 0.3231 0.5 1 0.0
O13 O-2 0.0779 0.4217 0.9693 0.45 0.0
O14 O-2 0 0.5 0.5 0.66 0.0
O1 O-2 0.1997 0.5 0.4652 1 0.0
O16 O-2 0.0772 0.0717 0.3303 0.4 0.0
